data_4512906
loop_
_publ_author_name
'Yang, Qian'
'Cheng, Xin'
'Gao, Chen'
'Wang, BingWu'
'Wang, ZheMing'
'Gao, Song'

_publ_section_title
;
 Structural Distortion Controlled Spin-Crossover Behavior
;
_journal_issue 6
_journal_name_full 'Crystal Growth &amp; Design'
_journal_page_first 2565
_journal_paper_doi 10.1021/acs.cgd.5b00175
_journal_volume 15
_journal_year 2015
_chemical_formula_moiety 'C38 H22 Fe N12 S2'
_chemical_formula_sum 'C38 H22 Fe N12 S2'
_chemical_formula_weight 766.65
_chemical_name_systematic
; 
 ? 
;
_space_group_IT_number 60
_symmetry_cell_setting orthorhombic
_symmetry_space_group_name_Hall '-P 2n 2ab'
_symmetry_space_group_name_H-M 'P b c n'
_atom_sites_solution_hydrogens geom
_atom_sites_solution_primary direct
_atom_sites_solution_secondary difmap
_audit_creation_method SHELXL-97
_cell_angle_alpha 90.00
_cell_angle_beta 90.00
_cell_angle_gamma 90.00
_cell_formula_units_Z 4
_cell_length_a 12.8120(13)
_cell_length_b 9.9314(13)
_cell_length_c 27.185(3)
_cell_measurement_reflns_used 2136
_cell_measurement_temperature 420(1)
_cell_measurement_theta_max 22.7700
_cell_measurement_theta_min 3.9400
_cell_volume 3459.0(7)
_computing_structure_refinement 'SHELXL-97 (Sheldrick, 1997)'
_computing_structure_solution 'SHELXS-97 (Sheldrick, 1990)'
_diffrn_ambient_temperature 420(1)
_diffrn_measured_fraction_theta_full 0.9957
_diffrn_measured_fraction_theta_max 0.8587
_diffrn_measurement_device_type 'SuperNova, Dual, Cu at zero, Atlas'
_diffrn_radiation_monochromator mirror
_diffrn_radiation_source 'SuperNova (Mo) X-ray Source'
_diffrn_radiation_type MoK\a
_diffrn_radiation_wavelength 0.71073
_diffrn_reflns_av_R_equivalents 0.0358
_diffrn_reflns_av_unetI/netI 0.0339
_diffrn_reflns_limit_h_max 15
_diffrn_reflns_limit_h_min -12
_diffrn_reflns_limit_k_max 11
_diffrn_reflns_limit_k_min -9
_diffrn_reflns_limit_l_max 28
_diffrn_reflns_limit_l_min -32
_diffrn_reflns_number 11772
_diffrn_reflns_theta_full 24.9737
_diffrn_reflns_theta_max 25.01
_diffrn_reflns_theta_min 3.18
_exptl_absorpt_coefficient_mu 0.606
_exptl_absorpt_correction_T_max 1.00000
_exptl_absorpt_correction_T_min 0.79156
_exptl_absorpt_correction_type multi-scan
_exptl_absorpt_process_details
;
CrysAlisPro, Agilent Technologies,
Version 1.171.36.28 (release 01-02-2013 CrysAlis171 .NET)
(compiled Feb  1 2013,16:14:44)
Empirical absorption correction using spherical harmonics,
 implemented in SCALE3 ABSPACK scaling algorithm.
;
_exptl_crystal_colour black
_exptl_crystal_density_diffrn 1.472
_exptl_crystal_density_method 'not measured'
_exptl_crystal_description block
_exptl_crystal_F_000 1568
_exptl_crystal_size_max 0.1
_exptl_crystal_size_mid 0.08
_exptl_crystal_size_min 0.05
_refine_diff_density_max 0.372
_refine_diff_density_min -0.250
_refine_diff_density_rms 0.045
_refine_ls_extinction_method none
_refine_ls_goodness_of_fit_ref 1.068
_refine_ls_hydrogen_treatment mixed
_refine_ls_matrix_type full
_refine_ls_number_parameters 244
_refine_ls_number_reflns 3042
_refine_ls_number_restraints 0
_refine_ls_restrained_S_all 1.068
_refine_ls_R_factor_all 0.0865
_refine_ls_R_factor_gt 0.0500
_refine_ls_shift/su_max 0.004
_refine_ls_shift/su_mean 0.000
_refine_ls_structure_factor_coef Fsqd
_refine_ls_weighting_details 'calc w=1/[\s^2^(Fo^2^)+(0.0665P)^2^+1.2815P] where P=(Fo^2^+2Fc^2^)/3'
_refine_ls_weighting_scheme calc
_refine_ls_wR_factor_gt 0.1278
_refine_ls_wR_factor_ref 0.1527
_reflns_number_gt 1976
_reflns_number_total 3042
_reflns_threshold_expression >2sigma(I)
_cod_data_source_file cg5b00175_si_002.cif
_cod_data_source_block HS-1
_cod_depositor_comments
;
The following automatic conversions were performed:

'_symmetry_cell_setting' value 'Orthorhombic' changed to
'orthorhombic' according to
/usr/data/users/saulius/crontab/automatic-downloads/rss-feeds/ACS/lib/dictionaries/cif_core.dic
dictionary named 'cif_core.dic' version 2.4.2 from 2011-04-26.

Automatic conversion script
Id: cif_fix_values 3271 2015-04-21 07:52:19Z andrius 

 Adding full bibliography for 4512905--4512907.cif.
;
_cod_original_cell_volume 3459.0(6)
_cod_original_sg_symbol_H-M 'Pbcn '
_cod_database_code 4512906

loop_
_symmetry_equiv_pos_as_xyz
'x, y, z'
'-x+1/2, -y+1/2, z+1/2'
'x+1/2, -y+1/2, -z'
'-x, y, -z+1/2'
'-x, -y, -z'
'x-1/2, y-1/2, -z-1/2'
'-x-1/2, y-1/2, z'
'x, -y, z-1/2'

loop_
_atom_site_label
_atom_site_type_symbol
_atom_site_fract_x
_atom_site_fract_y
_atom_site_fract_z
_atom_site_U_iso_or_equiv
_atom_site_adp_type
_atom_site_occupancy
_atom_site_symmetry_multiplicity
_atom_site_calc_flag
_atom_site_refinement_flags
Fe1 Fe 1.0000 0.87027(8) 0.7500 0.0633(3) Uani 1 2 d S
S1 S 0.87234(12) 1.18753(18) 0.86997(6) 0.1239(6) Uani 1 1 d .
N2 N 0.8387(2) 0.8366(3) 0.72809(10) 0.0603(7) Uani 1 1 d .
N5 N 0.6343(3) 0.5606(4) 0.61217(13) 0.0716(10) Uani 1 1 d .
N4 N 0.7743(3) 0.4568(3) 0.58251(10) 0.0724(9) Uani 1 1 d .
C5 C 0.7225(2) 0.7140(3) 0.67429(12) 0.0572(9) Uani 1 1 d .
C6 C 0.8230(2) 0.7450(3) 0.69173(11) 0.0544(8) Uani 1 1 d .
N3 N 1.0068(2) 0.7159(3) 0.69191(11) 0.0629(8) Uani 1 1 d .
C4 C 0.6371(3) 0.7803(4) 0.69566(14) 0.0709(10) Uani 1 1 d .
H4A H 0.5696 0.7635 0.6847 0.085 Uiso 1 1 calc R
C2 C 0.7545(3) 0.8961(4) 0.74762(13) 0.0689(10) Uani 1 1 d .
H2A H 0.7645 0.9587 0.7726 0.083 Uiso 1 1 calc R
C12 C 0.7181(3) 0.6159(4) 0.63598(12) 0.0623(9) Uani 1 1 d .
C7 C 0.9138(2) 0.6800(4) 0.67190(11) 0.0554(8) Uani 1 1 d .
C1 C 0.9161(3) 1.0848(5) 0.82901(16) 0.0769(11) Uani 1 1 d .
C13 C 0.8037(3) 0.5513(4) 0.61717(12) 0.0634(9) Uani 1 1 d .
C14 C 0.6722(3) 0.4657(4) 0.58103(13) 0.0714(10) Uani 1 1 d .
C9 C 0.9974(3) 0.5265(5) 0.61661(16) 0.0842(12) Uani 1 1 d .
H9A H 0.9950 0.4620 0.5919 0.101 Uiso 1 1 calc R
C3 C 0.6545(3) 0.8695(4) 0.73270(15) 0.0751(11) Uani 1 1 d .
H3A H 0.5986 0.9124 0.7479 0.090 Uiso 1 1 calc R
C8 C 0.9056(3) 0.5839(4) 0.63414(12) 0.0628(9) Uani 1 1 d .
N1 N 0.9509(3) 1.0131(4) 0.80086(14) 0.0922(11) Uani 1 1 d .
C15 C 0.6030(4) 0.3793(4) 0.55113(14) 0.0799(12) Uani 1 1 d .
C11 C 1.0917(3) 0.6598(4) 0.67322(15) 0.0787(12) Uani 1 1 d .
H11A H 1.1559 0.6856 0.6860 0.094 Uiso 1 1 calc R
C10 C 1.0909(3) 0.5651(5) 0.63581(16) 0.0909(13) Uani 1 1 d .
H10A H 1.1529 0.5287 0.6240 0.109 Uiso 1 1 calc R
C19 C 0.4969(4) 0.3909(6) 0.5531(2) 0.1151(19) Uani 1 1 d .
H19A H 0.4671 0.4565 0.5731 0.138 Uiso 1 1 calc R
C16 C 0.6450(5) 0.2800(5) 0.52152(16) 0.1087(17) Uani 1 1 d .
H16A H 0.7171 0.2697 0.5194 0.130 Uiso 1 1 calc R
C17 C 0.5814(5) 0.1982(6) 0.49567(18) 0.1132(18) Uani 1 1 d .
H17A H 0.6095 0.1313 0.4757 0.136 Uiso 1 1 calc R
C18 C 0.4812(6) 0.2126(7) 0.4986(2) 0.128(2) Uani 1 1 d .
H18A H 0.4395 0.1540 0.4805 0.153 Uiso 1 1 calc R
N6 N 0.4335(4) 0.3074(6) 0.52620(19) 0.1457(19) Uani 1 1 d .
H5 H 0.583(3) 0.586(4) 0.6158(13) 0.055(13) Uiso 1 1 d .

loop_
_atom_site_aniso_label
_atom_site_aniso_U_11
_atom_site_aniso_U_22
_atom_site_aniso_U_33
_atom_site_aniso_U_23
_atom_site_aniso_U_13
_atom_site_aniso_U_12
Fe1 0.0525(4) 0.0653(5) 0.0720(5) 0.000 -0.0113(3) 0.000
S1 0.1044(10) 0.1309(13) 0.1365(12) -0.0463(10) 0.0182(8) -0.0039(9)
N2 0.0561(17) 0.0608(19) 0.0639(16) -0.0067(14) -0.0064(14) 0.0039(14)
N5 0.060(2) 0.084(3) 0.071(2) -0.0125(18) -0.0044(18) -0.008(2)
N4 0.083(2) 0.073(2) 0.0610(18) -0.0084(16) -0.0013(16) -0.0021(18)
C5 0.052(2) 0.059(2) 0.0603(19) 0.0009(16) 0.0001(15) -0.0058(17)
C6 0.055(2) 0.053(2) 0.0554(18) 0.0020(16) -0.0020(15) 0.0005(16)
N3 0.0505(17) 0.066(2) 0.0724(18) -0.0033(15) -0.0007(14) 0.0071(14)
C4 0.050(2) 0.080(3) 0.083(2) -0.010(2) -0.0064(17) -0.0042(18)
C2 0.062(2) 0.069(3) 0.075(2) -0.020(2) -0.0070(19) 0.0055(18)
C12 0.064(2) 0.063(2) 0.0599(19) -0.0046(17) -0.0048(17) -0.0096(18)
C7 0.050(2) 0.060(2) 0.0558(19) 0.0032(17) 0.0002(15) 0.0017(16)
C1 0.066(3) 0.077(3) 0.087(3) -0.006(2) -0.017(2) -0.017(2)
C13 0.070(2) 0.062(2) 0.0585(19) -0.0048(17) 0.0003(18) -0.0024(19)
C14 0.085(3) 0.074(3) 0.055(2) -0.0018(19) -0.0048(19) -0.009(2)
C9 0.078(3) 0.088(3) 0.086(3) -0.024(2) 0.008(2) 0.007(2)
C3 0.054(2) 0.082(3) 0.089(3) -0.020(2) -0.002(2) 0.009(2)
C8 0.062(2) 0.065(2) 0.061(2) -0.0036(18) 0.0039(17) -0.0010(18)
N1 0.089(3) 0.087(3) 0.101(3) -0.018(2) -0.022(2) -0.007(2)
C15 0.102(3) 0.079(3) 0.059(2) -0.005(2) -0.014(2) -0.018(3)
C11 0.055(2) 0.090(3) 0.091(3) -0.013(2) -0.005(2) 0.006(2)
C10 0.067(3) 0.102(4) 0.103(3) -0.028(3) 0.007(2) 0.015(2)
C19 0.114(4) 0.115(4) 0.116(4) -0.040(3) -0.029(3) -0.022(3)
C16 0.136(4) 0.112(4) 0.078(3) -0.024(3) -0.005(3) -0.021(3)
C17 0.138(5) 0.117(4) 0.085(3) -0.045(3) -0.002(3) -0.031(4)
C18 0.170(7) 0.116(5) 0.097(4) -0.037(4) -0.023(4) -0.044(5)
N6 0.138(4) 0.156(5) 0.143(4) -0.041(4) -0.039(3) -0.042(4)

loop_
_atom_type_symbol
_atom_type_description
_atom_type_scat_dispersion_real
_atom_type_scat_dispersion_imag
_atom_type_scat_source
C C 0.0033 0.0016 'International Tables Vol C Tables 4.2.6.8 and 6.1.1.4'
H H 0.0000 0.0000 'International Tables Vol C Tables 4.2.6.8 and 6.1.1.4'
Fe Fe 0.3463 0.8444 'International Tables Vol C Tables 4.2.6.8 and 6.1.1.4'
N N 0.0061 0.0033 'International Tables Vol C Tables 4.2.6.8 and 6.1.1.4'
S S 0.1246 0.1234 'International Tables Vol C Tables 4.2.6.8 and 6.1.1.4'

loop_
_geom_angle_atom_site_label_1
_geom_angle_atom_site_label_2
_geom_angle_atom_site_label_3
_geom_angle
_geom_angle_site_symmetry_1
_geom_angle_site_symmetry_3
N1 Fe1 N1 93.9(2) 4_756 .
N1 Fe1 N2 89.98(13) 4_756 4_756
N1 Fe1 N2 102.12(13) . 4_756
N1 Fe1 N2 102.12(13) 4_756 .
N1 Fe1 N2 89.98(13) . .
N2 Fe1 N2 162.33(16) 4_756 .
N1 Fe1 N3 89.20(14) 4_756 .
N1 Fe1 N3 164.59(12) . .
N2 Fe1 N3 92.96(10) 4_756 .
N2 Fe1 N3 74.61(10) . .
N1 Fe1 N3 164.59(12) 4_756 4_756
N1 Fe1 N3 89.20(14) . 4_756
N2 Fe1 N3 74.61(10) 4_756 4_756
N2 Fe1 N3 92.96(10) . 4_756
N3 Fe1 N3 91.77(16) . 4_756
C2 N2 C6 117.6(3) . .
C2 N2 Fe1 126.0(2) . .
C6 N2 Fe1 116.3(2) . .
C14 N5 C12 107.0(4) . .
C14 N4 C13 104.3(3) . .
C4 C5 C6 118.2(3) . .
C4 C5 C12 126.3(3) . .
C6 C5 C12 115.6(3) . .
N2 C6 C5 121.9(3) . .
N2 C6 C7 117.0(3) . .
C5 C6 C7 121.1(3) . .
C11 N3 C7 117.2(3) . .
C11 N3 Fe1 126.9(3) . .
C7 N3 Fe1 115.8(2) . .
C3 C4 C5 119.0(3) . .
N2 C2 C3 123.4(3) . .
N5 C12 C13 105.3(3) . .
N5 C12 C5 130.5(4) . .
C13 C12 C5 124.1(3) . .
N3 C7 C8 122.5(3) . .
N3 C7 C6 116.3(3) . .
C8 C7 C6 121.2(3) . .
N1 C1 S1 177.2(4) . .
C12 C13 N4 110.7(3) . .
C12 C13 C8 120.5(3) . .
N4 C13 C8 128.8(3) . .
N4 C14 N5 112.6(3) . .
N4 C14 C15 125.2(4) . .
N5 C14 C15 122.1(4) . .
C10 C9 C8 119.8(4) . .
C4 C3 C2 119.9(4) . .
C9 C8 C7 117.7(3) . .
C9 C8 C13 124.9(3) . .
C7 C8 C13 117.4(3) . .
C1 N1 Fe1 173.9(4) . .
C19 C15 C16 118.2(4) . .
C19 C15 C14 121.8(4) . .
C16 C15 C14 120.0(4) . .
N3 C11 C10 124.2(4) . .
C9 C10 C11 118.6(4) . .
C15 C19 N6 121.2(5) . .
C17 C16 C15 119.8(6) . .
C18 C17 C16 120.1(6) . .
C17 C18 N6 124.0(5) . .
C18 N6 C19 116.7(5) . .

loop_
_geom_bond_atom_site_label_1
_geom_bond_atom_site_label_2
_geom_bond_distance
_geom_bond_site_symmetry_2
Fe1 N1 2.078(4) 4_756
Fe1 N1 2.078(4) .
Fe1 N2 2.176(3) 4_756
Fe1 N2 2.176(3) .
Fe1 N3 2.203(3) .
Fe1 N3 2.203(3) 4_756
S1 C1 1.611(5) .
N2 C2 1.340(4) .
N2 C6 1.359(4) .
N5 C14 1.357(5) .
N5 C12 1.369(5) .
N4 C14 1.311(5) .
N4 C13 1.382(4) .
C5 C4 1.404(5) .
C5 C6 1.406(4) .
C5 C12 1.427(5) .
C6 C7 1.436(4) .
N3 C11 1.323(4) .
N3 C7 1.357(4) .
C4 C3 1.360(5) .
C2 C3 1.370(5) .
C12 C13 1.369(5) .
C7 C8 1.406(5) .
C1 N1 1.137(5) .
C13 C8 1.422(5) .
C14 C15 1.478(5) .
C9 C10 1.361(6) .
C9 C8 1.391(5) .
C15 C19 1.364(6) .
C15 C16 1.382(6) .
C11 C10 1.385(6) .
C19 N6 1.373(6) .
C16 C17 1.349(6) .
C17 C18 1.293(8) .
C18 N6 1.352(8) .

loop_
_geom_torsion_atom_site_label_1
_geom_torsion_atom_site_label_2
_geom_torsion_atom_site_label_3
_geom_torsion_atom_site_label_4
_geom_torsion
_geom_torsion_site_symmetry_1
N1 Fe1 N2 C2 -96.0(3) 4_756
N1 Fe1 N2 C2 -2.0(3) .
N2 Fe1 N2 C2 131.7(3) 4_756
N3 Fe1 N2 C2 178.2(3) .
N3 Fe1 N2 C2 87.2(3) 4_756
N1 Fe1 N2 C6 85.1(3) 4_756
N1 Fe1 N2 C6 179.1(3) .
N2 Fe1 N2 C6 -47.2(2) 4_756
N3 Fe1 N2 C6 -0.7(2) .
N3 Fe1 N2 C6 -91.7(2) 4_756
C2 N2 C6 C5 1.0(5) .
Fe1 N2 C6 C5 179.9(2) .
C2 N2 C6 C7 -178.7(3) .
Fe1 N2 C6 C7 0.3(4) .
C4 C5 C6 N2 -0.3(5) .
C12 C5 C6 N2 179.9(3) .
C4 C5 C6 C7 179.4(3) .
C12 C5 C6 C7 -0.4(5) .
N1 Fe1 N3 C11 74.9(3) 4_756
N1 Fe1 N3 C11 176.8(5) .
N2 Fe1 N3 C11 -15.1(3) 4_756
N2 Fe1 N3 C11 177.7(4) .
N3 Fe1 N3 C11 -89.7(3) 4_756
N1 Fe1 N3 C7 -101.8(3) 4_756
N1 Fe1 N3 C7 0.1(6) .
N2 Fe1 N3 C7 168.3(3) 4_756
N2 Fe1 N3 C7 1.0(2) .
N3 Fe1 N3 C7 93.6(3) 4_756
C6 C5 C4 C3 -1.1(5) .
C12 C5 C4 C3 178.6(4) .
C6 N2 C2 C3 -0.2(6) .
Fe1 N2 C2 C3 -179.1(3) .
C14 N5 C12 C13 0.7(4) .
C14 N5 C12 C5 -176.1(4) .
C4 C5 C12 N5 -2.0(6) .
C6 C5 C12 N5 177.8(4) .
C4 C5 C12 C13 -178.2(4) .
C6 C5 C12 C13 1.6(5) .
C11 N3 C7 C8 2.3(5) .
Fe1 N3 C7 C8 179.3(3) .
C11 N3 C7 C6 -178.2(3) .
Fe1 N3 C7 C6 -1.2(4) .
N2 C6 C7 N3 0.6(4) .
C5 C6 C7 N3 -179.0(3) .
N2 C6 C7 C8 -179.9(3) .
C5 C6 C7 C8 0.4(5) .
N5 C12 C13 N4 -0.4(4) .
C5 C12 C13 N4 176.6(3) .
N5 C12 C13 C8 -179.7(3) .
C5 C12 C13 C8 -2.7(6) .
C14 N4 C13 C12 -0.1(4) .
C14 N4 C13 C8 179.1(4) .
C13 N4 C14 N5 0.6(4) .
C13 N4 C14 C15 -176.6(3) .
C12 N5 C14 N4 -0.8(5) .
C12 N5 C14 C15 176.4(3) .
C5 C4 C3 C2 1.8(6) .
N2 C2 C3 C4 -1.2(6) .
C10 C9 C8 C7 -0.6(6) .
C10 C9 C8 C13 -179.7(4) .
N3 C7 C8 C9 -1.2(5) .
C6 C7 C8 C9 179.4(3) .
N3 C7 C8 C13 178.0(3) .
C6 C7 C8 C13 -1.4(5) .
C12 C13 C8 C9 -178.4(4) .
N4 C13 C8 C9 2.4(6) .
C12 C13 C8 C7 2.5(5) .
N4 C13 C8 C7 -176.7(3) .
S1 C1 N1 Fe1 145(7) .
N1 Fe1 N1 C1 132(4) 4_756
N2 Fe1 N1 C1 -137(4) 4_756
N2 Fe1 N1 C1 30(4) .
N3 Fe1 N1 C1 31(4) .
N3 Fe1 N1 C1 -63(4) 4_756
N4 C14 C15 C19 177.1(5) .
N5 C14 C15 C19 0.3(7) .
N4 C14 C15 C16 -0.3(6) .
N5 C14 C15 C16 -177.2(4) .
C7 N3 C11 C10 -1.8(6) .
Fe1 N3 C11 C10 -178.4(3) .
C8 C9 C10 C11 1.1(7) .
N3 C11 C10 C9 0.1(7) .
C16 C15 C19 N6 -0.6(8) .
C14 C15 C19 N6 -178.1(5) .
C19 C15 C16 C17 0.0(7) .
C14 C15 C16 C17 177.6(4) .
C15 C16 C17 C18 0.0(9) .
C16 C17 C18 N6 0.5(11) .
C17 C18 N6 C19 -1.1(10) .
C15 C19 N6 C18 1.1(9) .
